data_1543142
loop_
_publ_author_name
'Lou, Ning'
'Li, Yanbang'
'Cui, Chengxing'
'Liu, Yajun'
'Gan, Liangbing'

_publ_section_title
;
 Preparation of Azafullerene C59NR5 and Fullerene Derivative C60NAr5 with
 a Pyridine Moiety on the Cage Skeleton.
;
_journal_issue 9
_journal_name_full 'Organic letters'
_journal_page_first 2236
_journal_page_last 2239
_journal_paper_doi 10.1021/acs.orglett.6b00872
_journal_volume 18
_journal_year 2016
_chemical_formula_moiety 'C90 H21 Cl F5 N'
_chemical_formula_sum 'C90 H21 Cl F5 N'
_chemical_formula_weight 1246.53
_chemical_name_systematic
;
 ?
;
_space_group_crystal_system triclinic
_space_group_IT_number 2
_space_group_name_Hall '-P 1'
_space_group_name_H-M_alt 'P -1'
_symmetry_space_group_name_Hall '-P 1'
_symmetry_space_group_name_H-M 'P -1'
_atom_sites_solution_hydrogens geom
_atom_sites_solution_primary iterative
_audit_creation_date 2015-06-20
_audit_creation_method
;
Olex2 1.2
(compiled 2014.11.28 svn.r3106 for OlexSys, GUI svn.r4998)
;
_cell_angle_alpha 91.044(6)
_cell_angle_beta 108.456(6)
_cell_angle_gamma 109.296(6)
_cell_formula_units_Z 2
_cell_length_a 13.9563(9)
_cell_length_b 14.4188(10)
_cell_length_c 15.4405(11)
_cell_measurement_reflns_used 4691
_cell_measurement_temperature 180.00(10)
_cell_measurement_theta_max 26.1260
_cell_measurement_theta_min 3.2900
_cell_volume 2755.5(4)
_computing_cell_refinement
;
CrysAlisPro, Agilent Technologies,
Version 1.171.36.32 (release 02-08-2013 CrysAlis171 .NET)
(compiled Aug  2 2013,16:46:58)
;
_computing_data_collection
;
CrysAlisPro, Agilent Technologies,
Version 1.171.36.32 (release 02-08-2013 CrysAlis171 .NET)
(compiled Aug  2 2013,16:46:58)
;
_computing_data_reduction
;
CrysAlisPro, Agilent Technologies,
Version 1.171.36.32 (release 02-08-2013 CrysAlis171 .NET)
(compiled Aug  2 2013,16:46:58)
;
_computing_molecular_graphics 'Olex2 (Dolomanov et al., 2009)'
_computing_publication_material 'Olex2 (Dolomanov et al., 2009)'
_computing_structure_refinement 'ShelXL (Sheldrick, 2008)'
_computing_structure_solution
;
Superflip (Palatinus & Chapuis, 2007;Palatinus & van der Lee, 2008;
Palatinus et al., 2012)
;
_diffrn_ambient_temperature 180.00(10)
_diffrn_detector_area_resol_mean 10.3914
_diffrn_measured_fraction_theta_full 0.866
_diffrn_measured_fraction_theta_max 0.988
_diffrn_measurement_details
;
  1 omega   13.00   39.00   1.0000   50.0000
omega____ theta____ kappa____ phi______ frames
    -       10.5454  -57.0000   60.0000 26

  2 omega  -62.00   39.00   1.0000   50.0000
omega____ theta____ kappa____ phi______ frames
    -       10.5454  -57.0000 -150.0000 101

  3 omega  -55.00   26.00   1.0000   50.0000
omega____ theta____ kappa____ phi______ frames
    -       10.5454  -38.0000  -90.0000 81

  4 omega   67.00  101.00   1.0000   50.0000
omega____ theta____ kappa____ phi______ frames
    -       10.5454  178.0000  -60.0000 34

  5 omega   47.00   92.00   1.0000   50.0000
omega____ theta____ kappa____ phi______ frames
    -       10.5454 -178.0000 -120.0000 45

  6 omega    4.00   44.00   1.0000   50.0000
omega____ theta____ kappa____ phi______ frames
    -       10.5454   38.0000   60.0000 40

  7 omega  -19.00   30.00   1.0000   50.0000
omega____ theta____ kappa____ phi______ frames
    -      -11.6392  -99.0000  -60.0000 49

  8 omega  -86.00  -59.00   1.0000   50.0000
omega____ theta____ kappa____ phi______ frames
    -      -11.6392  -38.0000 -150.0000 27

  9 omega  -93.00  -56.00   1.0000   50.0000
omega____ theta____ kappa____ phi______ frames
    -      -11.6392  178.0000  -60.0000 37
;
_diffrn_measurement_device_type 'SuperNova, Dual, Cu at zero, Atlas'
_diffrn_measurement_method '\w scans'
_diffrn_orient_matrix_UB_11 0.0563794000
_diffrn_orient_matrix_UB_12 0.0245352000
_diffrn_orient_matrix_UB_13 0.0223757000
_diffrn_orient_matrix_UB_21 -0.0102005000
_diffrn_orient_matrix_UB_22 0.0280576000
_diffrn_orient_matrix_UB_23 0.0319835000
_diffrn_orient_matrix_UB_31 0.0007602000
_diffrn_orient_matrix_UB_32 -0.0371413000
_diffrn_orient_matrix_UB_33 0.0294394000
_diffrn_radiation_monochromator mirror
_diffrn_radiation_type MoK\a
_diffrn_radiation_wavelength 0.71073
_diffrn_reflns_av_R_equivalents 0.0725
_diffrn_reflns_av_unetI/netI 0.1127
_diffrn_reflns_Laue_measured_fraction_full 0.866
_diffrn_reflns_Laue_measured_fraction_max 0.988
_diffrn_reflns_limit_h_max 16
_diffrn_reflns_limit_h_min -15
_diffrn_reflns_limit_k_max 16
_diffrn_reflns_limit_k_min -16
_diffrn_reflns_limit_l_max 17
_diffrn_reflns_limit_l_min -17
_diffrn_reflns_number 24752
_diffrn_reflns_point_group_measured_fraction_full 0.866
_diffrn_reflns_point_group_measured_fraction_max 0.988
_diffrn_reflns_theta_full 25.242
_diffrn_reflns_theta_max 24.106
_diffrn_reflns_theta_min 2.884
_diffrn_source 'SuperNova (Mo) X-ray Source'
_exptl_absorpt_coefficient_mu 0.145
_exptl_absorpt_correction_T_max 1.00000
_exptl_absorpt_correction_T_min 0.96908
_exptl_absorpt_correction_type multi-scan
_exptl_absorpt_process_details
;
CrysAlisPro, Agilent Technologies,
Version 1.171.36.32 (release 02-08-2013 CrysAlis171 .NET)
(compiled Aug  2 2013,16:46:58)
Empirical absorption correction using spherical harmonics,
 implemented in SCALE3 ABSPACK scaling algorithm.
;
_exptl_crystal_colour
;
;
_exptl_crystal_density_diffrn 1.502
_exptl_crystal_description
;
;
_exptl_crystal_F_000 1260
_exptl_crystal_size_max 0.1
_exptl_crystal_size_mid 0.05
_exptl_crystal_size_min 0.05
_platon_squeeze_details
;
;
_refine_diff_density_max 1.048
_refine_diff_density_min -0.521
_refine_diff_density_rms 0.088
_refine_ls_extinction_method none
_refine_ls_goodness_of_fit_ref 1.043
_refine_ls_hydrogen_treatment constr
_refine_ls_matrix_type full
_refine_ls_number_parameters 893
_refine_ls_number_reflns 8642
_refine_ls_number_restraints 20
_refine_ls_restrained_S_all 1.044
_refine_ls_R_factor_all 0.1451
_refine_ls_R_factor_gt 0.0976
_refine_ls_shift/su_max 0.002
_refine_ls_shift/su_mean 0.000
_refine_ls_structure_factor_coef Fsqd
_refine_ls_weighting_details 'w=1/[\s^2^(Fo^2^)+(0.1536P)^2^+1.4069P] where P=(Fo^2^+2Fc^2^)/3'
_refine_ls_weighting_scheme calc
_refine_ls_wR_factor_gt 0.2564
_refine_ls_wR_factor_ref 0.2894
_reflns_Friedel_coverage 0.000
_reflns_number_gt 5062
_reflns_number_total 8642
_reflns_threshold_expression 'I > 2\s(I)'
_cod_data_source_file ol6b00872_si_002.cif
_cod_data_source_block exp_5451-sr
_cod_depositor_comments 'Adding full bibliography for 1543142.cif.'
_cod_database_code 1543142
_shelxl_version_number 2014-3
_chemical_oxdiff_formula 'C90 H1 Cl1 N1 F5'
_shelx_space_group_comment
;
The symmetry employed for this shelxl refinement is uniquely defined
by the following loop, which should always be used as a source of
symmetry information in preference to the above space-group names.
They are only intended as comments.
;
_shelx_estimated_absorpt_t_max 0.993
_shelx_estimated_absorpt_t_min 0.986
_reflns_odcompleteness_completeness 99.81
_reflns_odcompleteness_iscentric 1
_reflns_odcompleteness_theta 25.97
_olex2_refinement_description
;
1. Fixed Uiso
 At 1.2 times of:
  All C(H) groups, All N(H) groups
2. Restrained distances
 C33-N1B
 1.5 with sigma of 0.01
 C32-N1B
 1.5 with sigma of 0.01
3. Uiso/Uaniso restraints and constraints
Uanis(C30) \\sim Ueq, Uanis(Cl1B) \\sim Ueq: with sigma of 0.1 and sigma for
terminal atoms of 0.005
Uanis(C30) \\sim Ueq: with sigma of 0.02 and sigma for terminal atoms of 0.2
Uanis(N1B) \\sim Ueq: with sigma of 0.001 and sigma for terminal atoms of 0.001
4. Others
 Sof(Cl1B)=Sof(N1B)=Sof(H1B)=1-FVAR(1)
 Sof(Cl1A)=Sof(N1A)=Sof(H1A)=FVAR(1)
5.a Aromatic/amide H refined with riding coordinates:
 C2(H2), C3(H3), C5(H5), C6(H6), C8(H8), C9(H9), C11(H11), C12(H12), C14(H14),
 C15(H15), C17(H17), C18(H18), C20(H20), C21(H21), C23(H23), C24(H24), C26(H26),
  C27(H27), C29(H29), C30(H30), N1A(H1A), N1B(H1B)
;
_olex2_submission_special_instructions 'No special instructions were received'

loop_
_space_group_symop_operation_xyz
'x, y, z'
'-x, -y, -z'

loop_
_atom_site_label
_atom_site_type_symbol
_atom_site_fract_x
_atom_site_fract_y
_atom_site_fract_z
_atom_site_U_iso_or_equiv
_atom_site_adp_type
_atom_site_occupancy
_atom_site_site_symmetry_order
_atom_site_calc_flag
_atom_site_refinement_flags_posn
_atom_site_refinement_flags_adp
_atom_site_refinement_flags_occupancy
_atom_site_disorder_assembly
_atom_site_disorder_group
C1 C 0.5061(6) 0.9492(6) -0.1224(5) 0.0548(18) Uani 1 1 d . . . . .
C2 C 0.4802(5) 0.8495(5) -0.1355(4) 0.0438(15) Uani 1 1 d . . . . .
H2 H 0.4205 0.8096 -0.1868 0.053 Uiso 1 1 calc R . . . .
C3 C 0.5420(4) 0.8076(4) -0.0733(4) 0.0345(13) Uani 1 1 d . . . . .
H3 H 0.5242 0.7377 -0.0819 0.041 Uiso 1 1 calc R . . . .
C4 C 0.6296(4) 0.8641(4) 0.0019(4) 0.0328(13) Uani 1 1 d . . . . .
C5 C 0.6516(6) 0.9657(5) 0.0136(5) 0.0578(19) Uani 1 1 d . . . . .
H5 H 0.7104 1.0064 0.0652 0.069 Uiso 1 1 calc R . . . .
C6 C 0.5883(7) 1.0087(6) -0.0499(5) 0.073(2) Uani 1 1 d . . . . .
H6 H 0.6030 1.0781 -0.0418 0.088 Uiso 1 1 calc R . . . .
C7 C 0.7021(5) 0.5752(5) -0.2667(4) 0.0512(18) Uani 1 1 d . . . . .
C8 C 0.7481(5) 0.5221(5) -0.2072(4) 0.0502(17) Uani 1 1 d . . . . .
H8 H 0.7621 0.4679 -0.2297 0.060 Uiso 1 1 calc R . . . .
C9 C 0.7749(5) 0.5466(4) -0.1130(4) 0.0453(15) Uani 1 1 d . . . . .
H9 H 0.8079 0.5097 -0.0708 0.054 Uiso 1 1 calc R . . . .
C10 C 0.7531(4) 0.6264(4) -0.0803(4) 0.0330(13) Uani 1 1 d . . . . .
C11 C 0.7059(5) 0.6793(5) -0.1441(4) 0.0413(14) Uani 1 1 d . . . . .
H11 H 0.6913 0.7340 -0.1236 0.050 Uiso 1 1 calc R . . . .
C12 C 0.6801(5) 0.6523(6) -0.2374(4) 0.0518(18) Uani 1 1 d . . . . .
H12 H 0.6469 0.6879 -0.2809 0.062 Uiso 1 1 calc R . . . .
C13 C 1.2562(5) 0.7118(5) 0.0452(5) 0.0493(16) Uani 1 1 d . . . . .
C14 C 1.2873(5) 0.7487(6) 0.1347(5) 0.062(2) Uani 1 1 d . . . . .
H14 H 1.3618 0.7768 0.1709 0.075 Uiso 1 1 calc R . . . .
C15 C 1.2089(5) 0.7449(5) 0.1726(5) 0.0528(17) Uani 1 1 d . . . . .
H15 H 1.2298 0.7733 0.2347 0.063 Uiso 1 1 calc R . . . .
C16 C 1.0985(5) 0.6996(4) 0.1203(4) 0.0325(13) Uani 1 1 d . . . . .
C17 C 1.0729(5) 0.6586(5) 0.0297(5) 0.0490(16) Uani 1 1 d . . . . .
H17 H 0.9993 0.6263 -0.0075 0.059 Uiso 1 1 calc R . . . .
C18 C 1.1520(6) 0.6640(5) -0.0067(5) 0.0550(18) Uani 1 1 d . . . . .
H18 H 1.1334 0.6343 -0.0679 0.066 Uiso 1 1 calc R . . . .
C19 C 1.3637(5) 1.1162(5) 0.3079(5) 0.0470(16) Uani 1 1 d . . . . .
C20 C 1.3367(5) 1.1033(5) 0.3844(5) 0.0511(17) Uani 1 1 d . . . . .
H20 H 1.3807 1.1467 0.4402 0.061 Uiso 1 1 calc R . . . .
C21 C 1.2437(5) 1.0255(5) 0.3806(5) 0.0470(16) Uani 1 1 d . . . . .
H21 H 1.2267 1.0134 0.4352 0.056 Uiso 1 1 calc R . . . .
C22 C 1.1773(4) 0.9673(4) 0.3007(4) 0.0315(13) Uani 1 1 d . . . . .
C23 C 1.2033(6) 0.9824(5) 0.2229(5) 0.0540(18) Uani 1 1 d . . . . .
H23 H 1.1567 0.9408 0.1667 0.065 Uiso 1 1 calc R . . . .
C24 C 1.2971(6) 1.0578(5) 0.2246(5) 0.0581(19) Uani 1 1 d . . . . .
H24 H 1.3149 1.0689 0.1702 0.070 Uiso 1 1 calc R . . . .
C25 C 0.9814(5) 1.2701(4) 0.2347(5) 0.0512(18) Uani 1 1 d . . . . .
C26 C 0.8863(6) 1.2246(4) 0.2473(6) 0.0581(19) Uani 1 1 d . . . . .
H26 H 0.8437 1.2612 0.2559 0.070 Uiso 1 1 calc R . . . .
C27 C 0.8527(5) 1.1227(4) 0.2474(5) 0.0490(17) Uani 1 1 d . . . . .
H27 H 0.7847 1.0892 0.2538 0.059 Uiso 1 1 calc R . . . .
C28 C 0.9128(4) 1.0705(4) 0.2388(4) 0.0315(13) Uani 1 1 d . . . . .
C29 C 1.0108(6) 1.1197(5) 0.2316(8) 0.081(3) Uani 1 1 d . . . . .
H29 H 1.0577 1.0851 0.2302 0.098 Uiso 1 1 calc R . . . .
C30 C 1.0419(6) 1.2201(5) 0.2263(8) 0.084(3) Uani 1 1 d . U . . .
H30 H 1.1081 1.2534 0.2166 0.101 Uiso 1 1 calc R . . . .
C31 C 0.8553(4) 0.7591(4) 0.0629(4) 0.0329(13) Uani 1 1 d . . . . .
C32 C 0.8162(4) 0.8414(4) 0.0873(4) 0.0316(12) Uani 1 1 d D . . . .
C33 C 0.8987(5) 0.8953(4) 0.1784(4) 0.0341(13) Uani 1 1 d D . . . .
C34 C 0.9837(4) 0.8590(4) 0.2023(4) 0.0317(13) Uani 1 1 d . . . . .
C35 C 0.9632(4) 0.7770(4) 0.1345(4) 0.0324(13) Uani 1 1 d . . . . .
C36 C 1.0116(4) 0.6962(4) 0.1612(4) 0.0298(12) Uani 1 1 d . . . . .
C37 C 1.0569(4) 0.7050(4) 0.2677(4) 0.0329(13) Uani 1 1 d . . . . .
C38 C 1.0842(4) 0.7875(4) 0.3268(4) 0.0294(12) Uani 1 1 d . . . . .
C39 C 1.0704(4) 0.8843(4) 0.2978(3) 0.0263(11) Uani 1 1 d . . . . .
C40 C 1.0232(4) 0.9101(4) 0.3668(4) 0.0306(12) Uani 1 1 d . . . . .
C41 C 0.9379(4) 0.9426(3) 0.3440(4) 0.0290(12) Uani 1 1 d . . . . .
C42 C 0.8800(4) 0.9595(4) 0.2477(4) 0.0272(12) Uani 1 1 d . . . . .
C43 C 0.7624(4) 0.9088(4) 0.2416(4) 0.0298(12) Uani 1 1 d . . . . .
C44 C 0.6829(4) 0.8466(4) 0.1687(4) 0.0336(13) Uani 1 1 d . . . . .
C45 C 0.6944(4) 0.8175(4) 0.0764(4) 0.0292(12) Uani 1 1 d . . . . .
C46 C 0.6364(4) 0.7035(4) 0.0649(4) 0.0311(13) Uani 1 1 d . . . . .
C47 C 0.6711(4) 0.6336(4) 0.0412(3) 0.0266(12) Uani 1 1 d . . . . .
C48 C 0.7763(4) 0.6525(4) 0.0216(4) 0.0302(12) Uani 1 1 d . . . . .
C49 C 0.8180(4) 0.5773(4) 0.0806(4) 0.0299(12) Uani 1 1 d . . . . .
C50 C 0.9188(4) 0.5958(4) 0.1391(4) 0.0299(12) Uani 1 1 d . . . . .
C51 C 0.9361(5) 0.5423(4) 0.2165(4) 0.0335(13) Uani 1 1 d . . . . .
C52 C 1.0207(4) 0.6087(4) 0.2947(4) 0.0338(13) Uani 1 1 d . . . . .
C53 C 1.0173(4) 0.5983(4) 0.3839(4) 0.0347(13) Uani 1 1 d . . . . .
C54 C 1.0459(5) 0.6837(4) 0.4460(4) 0.0362(13) Uani 1 1 d . . . . .
C55 C 1.0765(4) 0.7768(4) 0.4171(4) 0.0326(13) Uani 1 1 d . . . . .
C56 C 1.0390(4) 0.8526(4) 0.4408(4) 0.0324(13) Uani 1 1 d . . . . .
C57 C 0.9726(5) 0.8324(4) 0.4951(4) 0.0355(13) Uani 1 1 d . . . . .
C58 C 0.8832(5) 0.8678(4) 0.4709(4) 0.0342(13) Uani 1 1 d . . . . .
C59 C 0.8639(4) 0.9172(4) 0.3950(4) 0.0303(12) Uani 1 1 d . . . . .
C60 C 0.7576(5) 0.8981(4) 0.3336(4) 0.0359(13) Uani 1 1 d . . . . .
C61 C 0.6705(4) 0.8279(4) 0.3469(4) 0.0339(13) Uani 1 1 d . . . . .
C62 C 0.5868(4) 0.7609(4) 0.2699(4) 0.0365(14) Uani 1 1 d . . . . .
C63 C 0.5937(4) 0.7688(4) 0.1817(4) 0.0322(13) Uani 1 1 d . . . . .
C64 C 0.5655(4) 0.6824(4) 0.1187(4) 0.0330(13) Uani 1 1 d . . . . .
C65 C 0.5297(4) 0.5895(4) 0.1448(4) 0.0337(13) Uani 1 1 d . . . . .
C66 C 0.5681(4) 0.5141(4) 0.1209(4) 0.0353(14) Uani 1 1 d . . . . .
C67 C 0.6374(4) 0.5377(4) 0.0725(4) 0.0330(13) Uani 1 1 d . . . . .
C68 C 0.7289(4) 0.5041(4) 0.0962(4) 0.0331(13) Uani 1 1 d . . . . .
C69 C 0.7438(5) 0.4473(4) 0.1675(4) 0.0345(13) Uani 1 1 d . . . . .
C70 C 0.8521(5) 0.4670(4) 0.2308(4) 0.0359(13) Uani 1 1 d . . . . .
C71 C 0.8456(5) 0.4569(4) 0.3214(4) 0.0387(14) Uani 1 1 d . . . . .
C72 C 0.9276(5) 0.5214(4) 0.3969(4) 0.0395(14) Uani 1 1 d . . . . .
C73 C 0.9003(5) 0.5606(4) 0.4683(4) 0.0444(16) Uani 1 1 d . . . . .
C74 C 0.9748(5) 0.6617(4) 0.5002(4) 0.0378(14) Uani 1 1 d . . . . .
C75 C 0.9383(5) 0.7357(4) 0.5234(4) 0.0424(15) Uani 1 1 d . . . . .
C76 C 0.8278(5) 0.7095(4) 0.5167(4) 0.0422(15) Uani 1 1 d . . . . .
C77 C 0.7925(5) 0.7899(4) 0.4850(4) 0.0412(15) Uani 1 1 d . . . . .
C78 C 0.6882(5) 0.7724(4) 0.4240(4) 0.0397(14) Uani 1 1 d . . . . .
C79 C 0.6135(5) 0.6692(5) 0.3926(4) 0.0442(15) Uani 1 1 d . . . . .
C80 C 0.5505(5) 0.6637(4) 0.2972(4) 0.0377(14) Uani 1 1 d . . . . .
C81 C 0.5221(4) 0.5796(4) 0.2354(4) 0.0364(14) Uani 1 1 d . . . . .
C82 C 0.5584(5) 0.4986(4) 0.2688(4) 0.0387(14) Uani 1 1 d . . . . .
C83 C 0.5844(5) 0.4577(4) 0.1965(4) 0.0362(14) Uani 1 1 d . . . . .
C84 C 0.6710(5) 0.4239(4) 0.2202(4) 0.0373(14) Uani 1 1 d . . . . .
C85 C 0.7334(5) 0.4301(4) 0.3145(4) 0.0414(15) Uani 1 1 d . . . . .
C86 C 0.7087(5) 0.4704(4) 0.3837(4) 0.0454(16) Uani 1 1 d . . . . .
C87 C 0.7925(5) 0.5360(5) 0.4619(4) 0.0476(17) Uani 1 1 d . . . . .
C88 C 0.7557(6) 0.6106(5) 0.4865(4) 0.0486(17) Uani 1 1 d . . . . .
C89 C 0.6476(5) 0.5924(5) 0.4243(4) 0.0442(16) Uani 1 1 d . . . . .
C90 C 0.6181(5) 0.5032(4) 0.3603(4) 0.0414(15) Uani 1 1 d . . . . .
Cl1A Cl 0.84878(18) 0.94182(16) 0.01195(17) 0.0451(9) Uani 0.659(6) 1 d . . P A 1
Cl1B Cl 0.9266(8) 0.8085(6) -0.0263(7) 0.106(3) Uani 0.341(6) 1 d . U P A 2
F1 F 0.4451(4) 0.9928(3) -0.1826(3) 0.0844(15) Uani 1 1 d . . . . .
F2 F 0.6730(4) 0.5479(4) -0.3581(3) 0.0831(15) Uani 1 1 d . . . . .
F3 F 1.3351(3) 0.7218(3) 0.0064(3) 0.0735(13) Uani 1 1 d . . . . .
F4 F 1.4532(3) 1.1916(3) 0.3114(3) 0.0706(12) Uani 1 1 d . . . . .
F5 F 1.0152(3) 1.3694(3) 0.2329(4) 0.0860(16) Uani 1 1 d . . . . .
N1A N 0.9573(7) 0.7972(6) 0.0368(6) 0.049(2) Uani 0.659(6) 1 d . . P A 1
H1A H 0.9890 0.8165 -0.0041 0.059 Uiso 0.659(6) 1 calc R . P A 1
N1B N 0.8903(17) 0.9449(11) 0.0930(10) 0.114(8) Uani 0.341(6) 1 d D U P A 2
H1B H 0.9127 0.9970 0.0660 0.137 Uiso 0.341(6) 1 calc R . P A 2

loop_
_atom_site_aniso_label
_atom_site_aniso_U_11
_atom_site_aniso_U_22
_atom_site_aniso_U_33
_atom_site_aniso_U_23
_atom_site_aniso_U_13
_atom_site_aniso_U_12
C1 0.067(5) 0.068(5) 0.044(4) 0.018(4) 0.009(4) 0.051(4)
C2 0.025(3) 0.054(4) 0.043(4) 0.008(3) 0.001(3) 0.013(3)
C3 0.031(3) 0.036(3) 0.037(3) 0.009(3) 0.010(3) 0.014(3)
C4 0.032(3) 0.032(3) 0.032(3) 0.006(2) 0.003(3) 0.016(2)
C5 0.073(5) 0.036(3) 0.047(4) 0.006(3) -0.007(4) 0.024(3)
C6 0.098(6) 0.050(4) 0.055(5) 0.003(4) -0.010(5) 0.040(4)
C7 0.044(4) 0.063(4) 0.029(3) -0.006(3) 0.017(3) -0.006(3)
C8 0.054(4) 0.046(4) 0.040(4) -0.008(3) 0.017(3) 0.004(3)
C9 0.053(4) 0.039(3) 0.041(4) -0.002(3) 0.016(3) 0.012(3)
C10 0.023(3) 0.032(3) 0.036(3) 0.005(3) 0.008(2) 0.002(2)
C11 0.036(3) 0.051(4) 0.038(3) 0.002(3) 0.011(3) 0.018(3)
C12 0.037(4) 0.071(5) 0.034(4) 0.016(3) 0.005(3) 0.008(3)
C13 0.036(4) 0.053(4) 0.062(5) -0.004(3) 0.019(4) 0.018(3)
C14 0.027(4) 0.085(5) 0.065(5) 0.001(4) 0.006(3) 0.017(3)
C15 0.039(4) 0.067(4) 0.054(4) 0.003(3) 0.012(3) 0.025(3)
C16 0.037(3) 0.027(3) 0.036(3) -0.001(2) 0.011(3) 0.016(2)
C17 0.039(4) 0.047(4) 0.052(4) -0.010(3) 0.012(3) 0.008(3)
C18 0.053(5) 0.054(4) 0.059(4) -0.011(3) 0.023(4) 0.017(3)
C19 0.031(4) 0.048(4) 0.058(4) 0.011(3) 0.016(3) 0.008(3)
C20 0.031(4) 0.051(4) 0.053(4) -0.019(3) 0.011(3) -0.004(3)
C21 0.042(4) 0.047(4) 0.046(4) -0.007(3) 0.019(3) 0.006(3)
C22 0.024(3) 0.030(3) 0.038(3) 0.002(2) 0.005(3) 0.012(2)
C23 0.058(5) 0.056(4) 0.037(4) 0.002(3) 0.011(3) 0.011(3)
C24 0.057(5) 0.058(4) 0.045(4) 0.011(3) 0.015(4) 0.005(4)
C25 0.046(4) 0.020(3) 0.084(5) 0.010(3) 0.015(4) 0.013(3)
C26 0.049(4) 0.028(3) 0.099(6) -0.002(3) 0.029(4) 0.014(3)
C27 0.036(4) 0.030(3) 0.091(5) 0.013(3) 0.030(4) 0.015(3)
C28 0.031(3) 0.026(3) 0.032(3) -0.003(2) 0.007(3) 0.008(2)
C29 0.053(5) 0.032(4) 0.186(10) 0.040(5) 0.063(6) 0.025(3)
C30 0.045(4) 0.042(4) 0.176(9) 0.036(5) 0.051(5) 0.014(3)
C31 0.029(3) 0.027(3) 0.036(3) 0.000(2) 0.004(3) 0.008(2)
C32 0.024(3) 0.029(3) 0.039(3) -0.001(2) 0.004(2) 0.012(2)
C33 0.034(3) 0.031(3) 0.031(3) -0.008(2) 0.002(3) 0.014(3)
C34 0.026(3) 0.032(3) 0.031(3) -0.004(2) 0.001(2) 0.011(2)
C35 0.023(3) 0.028(3) 0.042(3) -0.008(2) 0.003(3) 0.012(2)
C36 0.027(3) 0.027(3) 0.029(3) -0.004(2) -0.002(2) 0.014(2)
C37 0.023(3) 0.035(3) 0.032(3) 0.003(3) 0.000(2) 0.010(2)
C38 0.020(3) 0.031(3) 0.032(3) -0.002(2) 0.004(2) 0.007(2)
C39 0.018(3) 0.025(3) 0.027(3) -0.003(2) -0.001(2) 0.004(2)
C40 0.020(3) 0.027(3) 0.035(3) -0.003(2) 0.001(2) 0.003(2)
C41 0.033(3) 0.017(2) 0.033(3) -0.009(2) 0.010(2) 0.006(2)
C42 0.025(3) 0.024(3) 0.031(3) 0.000(2) 0.006(2) 0.010(2)
C43 0.026(3) 0.022(3) 0.041(3) -0.003(2) 0.009(3) 0.010(2)
C44 0.023(3) 0.031(3) 0.047(3) 0.008(3) 0.004(3) 0.017(2)
C45 0.022(3) 0.028(3) 0.030(3) -0.001(2) -0.002(2) 0.011(2)
C46 0.030(3) 0.034(3) 0.023(3) 0.001(2) -0.001(2) 0.012(2)
C47 0.028(3) 0.024(3) 0.022(3) 0.001(2) -0.001(2) 0.011(2)
C48 0.030(3) 0.023(3) 0.033(3) -0.001(2) 0.008(2) 0.008(2)
C49 0.034(3) 0.021(3) 0.030(3) -0.007(2) 0.004(3) 0.010(2)
C50 0.034(3) 0.027(3) 0.033(3) -0.002(2) 0.009(3) 0.019(2)
C51 0.040(3) 0.026(3) 0.034(3) -0.002(2) 0.006(3) 0.017(3)
C52 0.027(3) 0.027(3) 0.046(4) 0.005(3) 0.004(3) 0.016(2)
C53 0.035(3) 0.033(3) 0.031(3) 0.007(3) -0.004(3) 0.020(3)
C54 0.036(3) 0.039(3) 0.028(3) 0.007(3) -0.003(3) 0.020(3)
C55 0.025(3) 0.033(3) 0.028(3) -0.004(2) -0.007(2) 0.012(2)
C56 0.021(3) 0.032(3) 0.029(3) -0.006(2) -0.006(2) 0.004(2)
C57 0.040(3) 0.029(3) 0.028(3) -0.006(2) 0.002(3) 0.010(3)
C58 0.043(4) 0.025(3) 0.028(3) -0.010(2) 0.008(3) 0.008(3)
C59 0.033(3) 0.019(3) 0.034(3) -0.008(2) 0.006(3) 0.009(2)
C60 0.031(3) 0.028(3) 0.046(4) -0.007(3) 0.008(3) 0.012(2)
C61 0.032(3) 0.032(3) 0.036(3) -0.011(2) 0.008(3) 0.014(3)
C62 0.021(3) 0.031(3) 0.053(4) -0.004(3) 0.012(3) 0.004(2)
C63 0.028(3) 0.033(3) 0.041(3) 0.002(3) 0.012(3) 0.017(2)
C64 0.024(3) 0.037(3) 0.035(3) 0.004(3) 0.005(2) 0.012(2)
C65 0.021(3) 0.032(3) 0.035(3) 0.000(2) 0.001(2) 0.002(2)
C66 0.023(3) 0.022(3) 0.038(3) -0.007(2) -0.006(3) -0.004(2)
C67 0.030(3) 0.025(3) 0.036(3) 0.001(2) 0.004(3) 0.007(2)
C68 0.034(3) 0.025(3) 0.035(3) -0.001(2) 0.006(3) 0.009(2)
C69 0.040(3) 0.017(3) 0.043(3) 0.000(2) 0.008(3) 0.011(2)
C70 0.039(3) 0.020(3) 0.039(3) -0.004(2) 0.000(3) 0.011(2)
C71 0.045(4) 0.020(3) 0.043(4) 0.010(3) 0.005(3) 0.010(3)
C72 0.049(4) 0.025(3) 0.039(3) 0.009(3) 0.004(3) 0.018(3)
C73 0.061(4) 0.031(3) 0.033(3) 0.010(3) 0.004(3) 0.018(3)
C74 0.040(3) 0.043(3) 0.023(3) 0.009(3) 0.000(3) 0.016(3)
C75 0.043(4) 0.041(3) 0.037(3) 0.004(3) 0.012(3) 0.009(3)
C76 0.054(4) 0.043(3) 0.029(3) 0.008(3) 0.019(3) 0.011(3)
C77 0.046(4) 0.045(4) 0.034(3) 0.007(3) 0.018(3) 0.014(3)
C78 0.039(4) 0.041(3) 0.040(3) -0.006(3) 0.020(3) 0.008(3)
C79 0.037(4) 0.050(4) 0.043(4) 0.002(3) 0.022(3) 0.005(3)
C80 0.029(3) 0.042(3) 0.038(3) -0.001(3) 0.010(3) 0.010(3)
C81 0.021(3) 0.030(3) 0.044(3) -0.001(3) 0.004(3) -0.002(2)
C82 0.039(3) 0.030(3) 0.039(3) 0.003(3) 0.014(3) 0.000(3)
C83 0.036(3) 0.017(3) 0.043(3) 0.002(2) 0.005(3) 0.001(2)
C84 0.039(3) 0.021(3) 0.037(3) 0.002(2) -0.002(3) 0.008(3)
C85 0.051(4) 0.027(3) 0.037(3) 0.010(3) 0.008(3) 0.008(3)
C86 0.045(4) 0.039(3) 0.045(4) 0.021(3) 0.012(3) 0.009(3)
C87 0.050(4) 0.039(3) 0.046(4) 0.018(3) 0.014(3) 0.007(3)
C88 0.057(4) 0.055(4) 0.029(3) 0.010(3) 0.017(3) 0.012(3)
C89 0.047(4) 0.052(4) 0.037(3) 0.013(3) 0.025(3) 0.011(3)
C90 0.040(4) 0.034(3) 0.046(4) 0.009(3) 0.022(3) 0.001(3)
Cl1A 0.0373(14) 0.0413(14) 0.0526(16) 0.0138(11) 0.0097(11) 0.0138(10)
Cl1B 0.112(5) 0.101(4) 0.105(5) 0.014(4) 0.046(4) 0.030(3)
F1 0.100(4) 0.090(3) 0.067(3) 0.032(3) 0.001(3) 0.066(3)
F2 0.098(3) 0.103(3) 0.034(2) -0.004(2) 0.032(2) 0.008(3)
F3 0.054(3) 0.079(3) 0.093(3) -0.017(2) 0.041(2) 0.015(2)
F4 0.044(2) 0.056(2) 0.094(3) 0.003(2) 0.031(2) -0.0107(19)
F5 0.065(3) 0.0218(19) 0.172(5) 0.021(2) 0.048(3) 0.0094(18)
N1A 0.064(6) 0.061(5) 0.023(4) -0.009(4) -0.002(4) 0.042(5)
N1B 0.115(8) 0.114(8) 0.114(8) 0.0157(16) 0.039(3) 0.041(3)

loop_
_atom_type_symbol
_atom_type_description
_atom_type_scat_dispersion_real
_atom_type_scat_dispersion_imag
_atom_type_scat_source
C C 0.0033 0.0016 'International Tables Vol C Tables 4.2.6.8 and 6.1.1.4'
H H 0.0000 0.0000 'International Tables Vol C Tables 4.2.6.8 and 6.1.1.4'
N N 0.0061 0.0033 'International Tables Vol C Tables 4.2.6.8 and 6.1.1.4'
F F 0.0171 0.0103 'International Tables Vol C Tables 4.2.6.8 and 6.1.1.4'
Cl Cl 0.1484 0.1585 'International Tables Vol C Tables 4.2.6.8 and 6.1.1.4'

loop_
_geom_angle_atom_site_label_1
_geom_angle_atom_site_label_2
_geom_angle_atom_site_label_3
_geom_angle
C2 C1 F1 119.9(7)
C6 C1 C2 123.0(6)
C6 C1 F1 117.1(6)
C1 C2 H2 120.7
C1 C2 C3 118.6(6)
C3 C2 H2 120.7
C2 C3 H3 119.1
C2 C3 C4 121.8(5)
C4 C3 H3 119.1
C3 C4 C5 117.5(5)
C3 C4 C45 122.4(5)
C5 C4 C45 119.8(5)
C4 C5 H5 119.6
C4 C5 C6 120.7(6)
C6 C5 H5 119.6
C1 C6 C5 118.3(7)
C1 C6 H6 120.9
C5 C6 H6 120.9
C8 C7 C12 121.8(6)
C8 C7 F2 119.0(7)
F2 C7 C12 119.1(7)
C7 C8 H8 120.0
C7 C8 C9 120.0(7)
C9 C8 H8 120.0
C8 C9 H9 120.2
C8 C9 C10 119.6(6)
C10 C9 H9 120.2
C9 C10 C48 121.2(5)
C11 C10 C9 118.5(5)
C11 C10 C48 120.3(5)
C10 C11 H11 119.9
C12 C11 C10 120.1(6)
C12 C11 H11 119.9
C7 C12 C11 120.0(6)
C7 C12 H12 120.0
C11 C12 H12 120.0
C14 C13 F3 118.3(6)
C18 C13 C14 122.6(6)
C18 C13 F3 119.0(6)
C13 C14 H14 120.6
C13 C14 C15 118.8(6)
C15 C14 H14 120.6
C14 C15 H15 119.6
C14 C15 C16 120.8(7)
C16 C15 H15 119.6
C15 C16 C36 121.2(5)
C17 C16 C15 116.9(5)
C17 C16 C36 121.9(5)
C16 C17 H17 119.4
C18 C17 C16 121.2(6)
C18 C17 H17 119.4
C13 C18 C17 119.4(7)
C13 C18 H18 120.3
C17 C18 H18 120.3
C20 C19 C24 121.3(6)
F4 C19 C20 119.2(6)
F4 C19 C24 119.4(6)
C19 C20 H20 120.4
C19 C20 C21 119.1(6)
C21 C20 H20 120.4
C20 C21 H21 119.5
C22 C21 C20 121.0(6)
C22 C21 H21 119.5
C21 C22 C23 119.7(5)
C21 C22 C39 119.6(5)
C23 C22 C39 120.7(5)
C22 C23 H23 119.5
C22 C23 C24 121.0(6)
C24 C23 H23 119.5
C19 C24 C23 117.9(6)
C19 C24 H24 121.0
C23 C24 H24 121.0
C26 C25 F5 119.0(6)
C30 C25 C26 121.0(6)
C30 C25 F5 120.0(6)
C25 C26 H26 121.1
C25 C26 C27 117.9(6)
C27 C26 H26 121.1
C26 C27 H27 119.0
C28 C27 C26 122.0(6)
C28 C27 H27 119.0
C27 C28 C29 118.4(5)
C27 C28 C42 121.7(5)
C29 C28 C42 119.6(5)
C28 C29 H29 120.1
C28 C29 C30 119.7(6)
C30 C29 H29 120.1
C25 C30 C29 120.8(6)
C25 C30 H30 119.6
C29 C30 H30 119.6
C32 C31 Cl1B 105.5(4)
C35 C31 C32 106.5(4)
C35 C31 C48 120.8(4)
C35 C31 Cl1B 89.6(5)
C35 C31 N1A 60.4(4)
C48 C31 C32 121.9(5)
C48 C31 Cl1B 106.5(5)
N1A C31 C32 114.1(5)
N1A C31 C48 117.5(5)
C31 C32 C45 120.7(4)
C31 C32 Cl1A 107.3(4)
C33 C32 C31 104.6(4)
C33 C32 C45 116.8(5)
C33 C32 Cl1A 99.2(3)
C45 C32 Cl1A 105.8(3)
N1B C32 C31 115.3(12)
N1B C32 C33 60.3(5)
N1B C32 C45 121.5(11)
C32 C33 C42 125.1(5)
C32 C33 N1B 59.5(5)
C34 C33 C32 110.0(5)
C34 C33 C42 123.0(5)
C34 C33 N1B 112.6(11)
N1B C33 C42 107.2(10)
C33 C34 C35 111.0(5)
C33 C34 C39 123.3(5)
C35 C34 C39 124.0(5)
C31 C35 C36 124.0(4)
C31 C35 N1A 61.0(4)
C34 C35 C31 107.5(4)
C34 C35 C36 121.2(5)
C34 C35 N1A 118.7(5)
N1A C35 C36 110.4(5)
C16 C36 C35 113.3(4)
C16 C36 C37 110.6(4)
C16 C36 C50 114.5(4)
C35 C36 C37 109.0(4)
C35 C36 C50 108.4(4)
C50 C36 C37 100.1(4)
C38 C37 C36 125.2(5)
C38 C37 C52 120.4(5)
C52 C37 C36 109.0(5)
C37 C38 C39 124.6(5)
C37 C38 C55 119.0(5)
C55 C38 C39 109.8(5)
C34 C39 C22 112.3(4)
C34 C39 C38 107.3(4)
C38 C39 C22 114.1(4)
C40 C39 C22 113.2(4)
C40 C39 C34 108.2(4)
C40 C39 C38 101.0(4)
C41 C40 C39 123.8(5)
C41 C40 C56 119.9(5)
C56 C40 C39 109.6(4)
C40 C41 C42 124.8(5)
C40 C41 C59 119.3(5)
C59 C41 C42 109.6(4)
C28 C42 C33 115.5(4)
C41 C42 C28 111.2(4)
C41 C42 C33 107.7(4)
C41 C42 C43 100.1(4)
C43 C42 C28 114.9(4)
C43 C42 C33 106.1(4)
C44 C43 C42 125.3(5)
C44 C43 C60 119.6(5)
C60 C43 C42 109.6(5)
C43 C44 C45 125.8(5)
C43 C44 C63 120.5(5)
C63 C44 C45 108.9(5)
C4 C45 C32 117.1(4)
C4 C45 C44 107.4(4)
C4 C45 C46 111.1(4)
C44 C45 C32 111.0(4)
C44 C45 C46 99.3(4)
C46 C45 C32 109.4(4)
C47 C46 C45 126.6(5)
C47 C46 C64 120.5(5)
C64 C46 C45 108.5(5)
C46 C47 C48 125.9(4)
C46 C47 C67 118.3(5)
C67 C47 C48 110.6(4)
C10 C48 C31 114.6(4)
C10 C48 C47 110.6(4)
C10 C48 C49 112.3(4)
C31 C48 C49 109.0(4)
C47 C48 C31 110.1(4)
C47 C48 C49 99.0(4)
C50 C49 C48 126.3(4)
C50 C49 C68 119.5(5)
C68 C49 C48 109.1(4)
C49 C50 C36 124.9(4)
C49 C50 C51 119.8(5)
C51 C50 C36 109.3(5)
C50 C51 C52 108.9(4)
C70 C51 C50 122.1(5)
C70 C51 C52 119.2(5)
C37 C52 C51 108.7(5)
C53 C52 C37 120.6(5)
C53 C52 C51 120.3(5)
C52 C53 C54 119.3(5)
C52 C53 C72 119.6(5)
C54 C53 C72 108.6(5)
C53 C54 C74 108.3(5)
C55 C54 C53 119.2(5)
C55 C54 C74 120.0(5)
C38 C55 C56 107.6(4)
C54 C55 C38 121.3(5)
C54 C55 C56 120.8(5)
C40 C56 C55 109.3(5)
C57 C56 C40 121.9(5)
C57 C56 C55 119.2(5)
C56 C57 C58 117.7(5)
C56 C57 C75 120.4(5)
C75 C57 C58 108.7(5)
C57 C58 C77 106.5(5)
C59 C58 C57 119.9(5)
C59 C58 C77 119.3(5)
C58 C59 C41 120.9(5)
C58 C59 C60 121.2(5)
C60 C59 C41 109.1(5)
C59 C60 C43 107.9(5)
C61 C60 C43 120.7(5)
C61 C60 C59 120.7(5)
C60 C61 C62 119.7(5)
C60 C61 C78 119.5(5)
C62 C61 C78 107.6(5)
C61 C62 C80 109.3(5)
C63 C62 C61 119.4(5)
C63 C62 C80 119.1(5)
C62 C63 C44 119.9(5)
C62 C63 C64 121.1(5)
C64 C63 C44 108.7(5)
C63 C64 C46 109.0(4)
C65 C64 C46 120.9(5)
C65 C64 C63 119.5(5)
C64 C65 C66 118.9(5)
C64 C65 C81 120.4(5)
C81 C65 C66 108.2(5)
C67 C66 C65 118.3(4)
C67 C66 C83 121.2(5)
C83 C66 C65 108.2(5)
C47 C67 C68 107.2(4)
C66 C67 C47 122.9(5)
C66 C67 C68 119.8(5)
C49 C68 C67 109.2(4)
C69 C68 C49 121.9(5)
C69 C68 C67 119.3(5)
C68 C69 C70 118.7(5)
C68 C69 C84 120.7(5)
C70 C69 C84 107.9(5)
C51 C70 C69 117.7(5)
C51 C70 C71 121.3(5)
C71 C70 C69 107.4(5)
C70 C71 C85 108.5(5)
C72 C71 C70 119.3(5)
C72 C71 C85 120.3(6)
C71 C72 C53 120.3(5)
C71 C72 C73 119.5(6)
C73 C72 C53 108.1(5)
C72 C73 C74 107.4(5)
C87 C73 C72 120.6(6)
C87 C73 C74 120.0(6)
C73 C74 C54 107.6(5)
C75 C74 C54 119.1(5)
C75 C74 C73 120.1(6)
C74 C75 C57 120.4(5)
C74 C75 C76 119.4(5)
C76 C75 C57 108.3(5)
C75 C76 C77 108.3(5)
C88 C76 C75 120.3(6)
C88 C76 C77 119.6(6)
C76 C77 C58 108.1(5)
C78 C77 C58 118.6(5)
C78 C77 C76 121.4(5)
C61 C78 C79 108.0(5)
C77 C78 C61 120.6(5)
C77 C78 C79 118.6(6)
C80 C79 C78 107.2(5)
C89 C79 C78 119.6(6)
C89 C79 C80 121.2(6)
C79 C80 C62 107.9(5)
C81 C80 C62 119.7(5)
C81 C80 C79 120.0(5)
C65 C81 C82 107.8(5)
C80 C81 C65 120.1(5)
C80 C81 C82 118.9(5)
C83 C82 C81 107.5(5)
C90 C82 C81 121.4(5)
C90 C82 C83 120.3(6)
C66 C83 C82 108.4(5)
C84 C83 C66 120.1(5)
C84 C83 C82 119.3(5)
C83 C84 C69 118.7(5)
C83 C84 C85 120.4(6)
C85 C84 C69 108.2(5)
C84 C85 C71 108.0(5)
C86 C85 C71 119.1(6)
C86 C85 C84 120.1(6)
C85 C86 C87 120.9(6)
C85 C86 C90 120.1(6)
C87 C86 C90 108.2(6)
C73 C87 C86 119.5(6)
C73 C87 C88 120.0(5)
C88 C87 C86 108.4(6)
C76 C88 C87 120.2(6)
C76 C88 C89 119.0(6)
C87 C88 C89 108.8(6)
C79 C89 C88 121.6(6)
C79 C89 C90 119.6(6)
C88 C89 C90 106.7(6)
C82 C90 C86 119.8(6)
C82 C90 C89 119.0(5)
C86 C90 C89 107.9(6)
C31 N1A H1A 150.7
C35 N1A C31 58.6(4)
C35 N1A H1A 150.7
C32 N1B C33 60.2(5)
C32 N1B H1B 149.9
C33 N1B H1B 149.9

loop_
_geom_bond_atom_site_label_1
_geom_bond_atom_site_label_2
_geom_bond_distance
C1 C2 1.355(9)
C1 C6 1.344(10)
C1 F1 1.364(7)
C2 H2 0.9500
C2 C3 1.369(8)
C3 H3 0.9500
C3 C4 1.384(8)
C4 C5 1.389(8)
C4 C45 1.538(7)
C5 H5 0.9500
C5 C6 1.401(10)
C6 H6 0.9500
C7 C8 1.349(10)
C7 C12 1.353(10)
C7 F2 1.349(7)
C8 H8 0.9500
C8 C9 1.389(9)
C9 H9 0.9500
C9 C10 1.407(8)
C10 C11 1.391(8)
C10 C48 1.515(8)
C11 H11 0.9500
C11 C12 1.383(9)
C12 H12 0.9500
C13 C14 1.349(10)
C13 C18 1.346(10)
C13 F3 1.382(7)
C14 H14 0.9500
C14 C15 1.383(9)
C15 H15 0.9500
C15 C16 1.407(9)
C16 C17 1.396(8)
C16 C36 1.523(8)
C17 H17 0.9500
C17 C18 1.369(9)
C18 H18 0.9500
C19 C20 1.347(9)
C19 C24 1.384(10)
C19 F4 1.342(7)
C20 H20 0.9500
C20 C21 1.390(8)
C21 H21 0.9500
C21 C22 1.345(8)
C22 C23 1.361(8)
C22 C39 1.561(7)
C23 H23 0.9500
C23 C24 1.391(9)
C24 H24 0.9500
C25 C26 1.350(9)
C25 C30 1.311(10)
C25 F5 1.355(6)
C26 H26 0.9500
C26 C27 1.387(8)
C27 H27 0.9500
C27 C28 1.332(8)
C28 C29 1.358(8)
C28 C42 1.534(7)
C29 H29 0.9500
C29 C30 1.379(9)
C30 H30 0.9500
C31 C32 1.546(8)
C31 C35 1.494(8)
C31 C48 1.544(7)
C31 Cl1B 1.957(10)
C31 N1A 1.532(10)
C32 C33 1.500(8)
C32 C45 1.571(7)
C32 Cl1A 1.902(5)
C32 N1B 1.491(10)
C33 C34 1.399(8)
C33 C42 1.540(7)
C33 N1B 1.502(10)
C34 C35 1.455(8)
C34 C39 1.527(7)
C35 C36 1.531(7)
C35 N1A 1.523(11)
C36 C37 1.550(8)
C36 C50 1.534(7)
C37 C38 1.354(8)
C37 C52 1.430(7)
C38 C39 1.528(7)
C38 C55 1.438(8)
C39 C40 1.517(8)
C40 C41 1.366(8)
C40 C56 1.427(7)
C41 C42 1.520(7)
C41 C59 1.448(7)
C42 C43 1.530(7)
C43 C44 1.348(8)
C43 C60 1.452(8)
C44 C45 1.550(8)
C44 C63 1.445(7)
C45 C46 1.551(7)
C46 C47 1.343(7)
C46 C64 1.447(8)
C47 C48 1.530(7)
C47 C67 1.450(7)
C48 C49 1.570(7)
C49 C50 1.343(8)
C49 C68 1.432(7)
C50 C51 1.434(7)
C51 C52 1.441(8)
C51 C70 1.390(8)
C52 C53 1.402(8)
C53 C54 1.408(8)
C53 C72 1.445(8)
C54 C55 1.397(7)
C54 C74 1.453(8)
C55 C56 1.445(8)
C56 C57 1.403(8)
C57 C58 1.446(8)
C57 C75 1.442(8)
C58 C59 1.383(8)
C58 C77 1.468(8)
C59 C60 1.417(8)
C60 C61 1.377(8)
C61 C62 1.430(8)
C61 C78 1.448(8)
C62 C63 1.399(8)
C62 C80 1.445(8)
C63 C64 1.428(8)
C64 C65 1.383(7)
C65 C66 1.450(8)
C65 C81 1.442(8)
C66 C67 1.364(8)
C66 C83 1.435(8)
C67 C68 1.457(8)
C68 C69 1.387(8)
C69 C70 1.447(8)
C69 C84 1.455(8)
C70 C71 1.438(8)
C71 C72 1.395(8)
C71 C85 1.451(9)
C72 C73 1.437(9)
C73 C74 1.448(8)
C73 C87 1.397(9)
C74 C75 1.410(9)
C75 C76 1.429(9)
C76 C77 1.440(9)
C76 C88 1.412(9)
C77 C78 1.396(9)
C78 C79 1.471(8)
C79 C80 1.442(9)
C79 C89 1.382(9)
C80 C81 1.392(8)
C81 C82 1.460(8)
C82 C83 1.450(8)
C82 C90 1.382(9)
C83 C84 1.395(8)
C84 C85 1.424(8)
C85 C86 1.394(9)
C86 C87 1.432(9)
C86 C90 1.437(9)
C87 C88 1.429(10)
C88 C89 1.442(9)
C89 C90 1.466(9)
N1A H1A 0.8800
N1B H1B 0.8800

loop_
_platon_squeeze_void_nr
_platon_squeeze_void_average_x
_platon_squeeze_void_average_y
_platon_squeeze_void_average_z
_platon_squeeze_void_volume
_platon_squeeze_void_count_electrons
_platon_squeeze_void_content
1 0.196 0.316 0.718 23 5 ' '
2 0.500 1.000 0.500 363 72 ' '
3 0.804 0.683 0.282 23 5 ' '
